data_2208779
loop_
_publ_author_name
'Zhu, Gang'
'Tang, Zong-Xun'

_publ_section_title
;
 Diaquabis(1,10-phenanthroline-\k^2^<i>N</i>,<i>N</i>')manganese(II)
 pentafluorooxoniobate(V)
;
_journal_coeditor_code AC2014
_journal_issue 5
_journal_name_full 'Acta Crystallographica Section E'
_journal_page_first m1018
_journal_page_last m1020
_journal_paper_doi 10.1107/S1600536806012591
_journal_volume 62
_journal_year 2006
_chemical_formula_iupac '[Mn (C12 H8 N2)2 (H2 O1)2] [Nb1 F5 O1]'
_chemical_formula_moiety 'C24 H20 Mn N4 O2 2+, F5 Nb1 O1 2-'
_chemical_formula_sum 'C24 H20 F5 Mn N4 Nb O3'
_chemical_formula_weight 655.29
_chemical_name_systematic
;
Diaquabis(1,10-phenanthroline-\k^2^N,N')manganese(II) pentafluorooxoniobate
;
_space_group_IT_number 2
_symmetry_cell_setting triclinic
_symmetry_space_group_name_Hall '-P 1'
_symmetry_space_group_name_H-M 'P -1'
_atom_sites_solution_hydrogens geom
_atom_sites_solution_primary direct
_atom_sites_solution_secondary difmap
_cell_angle_alpha 72.341(2)
_cell_angle_beta 70.054(3)
_cell_angle_gamma 79.686(3)
_cell_formula_units_Z 2
_cell_length_a 9.6242(4)
_cell_length_b 11.3971(5)
_cell_length_c 13.0605(5)
_cell_measurement_reflns_used 2712
_cell_measurement_temperature 273(2)
_cell_measurement_theta_max 25.10
_cell_measurement_theta_min 1.72
_cell_volume 1278.62(10)
_computing_cell_refinement SMART
_computing_data_collection 'SMART (Bruker, 2002)'
_computing_data_reduction 'SAINT (Bruker, 2002)'
_computing_molecular_graphics 'SHELXTL (Bruker, 2002)'
_computing_publication_material SHELXTL
_computing_structure_refinement 'SHELXL97 (Sheldrick, 1997)'
_computing_structure_solution 'SHELXS97 (Sheldrick, 1997)'
_diffrn_ambient_temperature 273(2)
_diffrn_measured_fraction_theta_full 0.993
_diffrn_measured_fraction_theta_max 0.993
_diffrn_measurement_device_type 'Bruker SMART CCD area-detector'
_diffrn_measurement_method '\f and \w'
_diffrn_radiation_monochromator graphite
_diffrn_radiation_source 'fine-focus sealed tube'
_diffrn_radiation_type MoK\a
_diffrn_radiation_wavelength 0.71073
_diffrn_reflns_av_R_equivalents 0.0326
_diffrn_reflns_av_sigmaI/netI 0.0404
_diffrn_reflns_limit_h_max 11
_diffrn_reflns_limit_h_min -11
_diffrn_reflns_limit_k_max 13
_diffrn_reflns_limit_k_min -13
_diffrn_reflns_limit_l_max 15
_diffrn_reflns_limit_l_min -15
_diffrn_reflns_number 12791
_diffrn_reflns_theta_full 25.10
_diffrn_reflns_theta_max 25.10
_diffrn_reflns_theta_min 1.72
_diffrn_standards_decay_% 0
_diffrn_standards_interval_count 0
_diffrn_standards_number 0
_exptl_absorpt_coefficient_mu 1.012
_exptl_absorpt_correction_T_max 0.9371
_exptl_absorpt_correction_T_min 0.7457
_exptl_absorpt_correction_type multi-scan
_exptl_absorpt_process_details '(SADABS; Sheldrick, 2002)'
_exptl_crystal_colour yellow
_exptl_crystal_density_diffrn 1.702
_exptl_crystal_density_method 'not measured'
_exptl_crystal_description block
_exptl_crystal_F_000 654
_exptl_crystal_size_max 0.31
_exptl_crystal_size_mid 0.20
_exptl_crystal_size_min 0.07
_refine_diff_density_max 0.455
_refine_diff_density_min -0.530
_refine_ls_goodness_of_fit_ref 1.034
_refine_ls_hydrogen_treatment mixed
_refine_ls_matrix_type full
_refine_ls_number_parameters 360
_refine_ls_number_reflns 4530
_refine_ls_number_restraints 4
_refine_ls_restrained_S_all 1.034
_refine_ls_R_factor_all 0.0504
_refine_ls_R_factor_gt 0.0333
_refine_ls_shift/su_max 0.001
_refine_ls_shift/su_mean 0.000
_refine_ls_structure_factor_coef Fsqd
_refine_ls_weighting_details 'calc w=1/[\s^2^(Fo^2^)+(0.0507P)^2^] where P=(Fo^2^+2Fc^2^)/3'
_refine_ls_weighting_scheme calc
_refine_ls_wR_factor_gt 0.0866
_refine_ls_wR_factor_ref 0.0922
_reflns_number_gt 3265
_reflns_number_total 4530
_reflns_threshold_expression I>2\s(I)
_cod_data_source_file ac2014.cif
_cod_data_source_block I
_cod_depositor_comments
;
The following automatic conversions were performed:
'_symmetry_cell_setting' value 'Triclinic' changed to 'triclinic'
according to '/home/saulius/struct/CIF-dictionaries/cif_core.dic'
dictionary named 'cif_core.dic' version 2.4.1 from 2010-06-29.

Automatic conversion script
Id: cif_fix_enum 1527 2010-12-29 10:47:43Z saulius 

The following automatic conversions were performed:

'_symmetry_cell_setting' value 'Triclinic' changed to 'triclinic'
according to /home/saulius/struct/CIF-dictionaries/cif_core.dic
dictionary named 'cif_core.dic' version 2.4.1 from 2010-06-29.

Automatic conversion script
Id: cif_fix_values 1715 2011-07-08 13:25:40Z adriana 
;
_cod_original_cell_volume 1278.62(9)
_cod_database_code 2208779
_cod_database_fobs_code 2208779

loop_
_symmetry_equiv_pos_as_xyz
'x, y, z'
'-x, -y, -z'

loop_
_atom_site_type_symbol
_atom_site_label
_atom_site_fract_x
_atom_site_fract_y
_atom_site_fract_z
_atom_site_U_iso_or_equiv
_atom_site_adp_type
_atom_site_calc_flag
_atom_site_refinement_flags
_atom_site_occupancy
Nb Nb1 0.88497(4) 0.23500(3) 0.18405(3) 0.04906(14) Uani d . 1
Mn Mn1 0.20835(6) 0.27630(4) 0.77626(4) 0.04110(15) Uani d . 1
F F1 0.9318(4) 0.1226(2) 0.3103(2) 0.1177(12) Uani d . 1
F F2 0.6788(3) 0.2382(3) 0.2574(3) 0.1104(10) Uani d . 1
F F3 0.8380(3) 0.32686(18) 0.04452(18) 0.0724(6) Uani d . 1
F F4 1.0861(3) 0.2096(3) 0.0912(3) 0.1061(9) Uani d . 1
F F5 0.8680(3) 0.08464(19) 0.1351(2) 0.0955(9) Uani d . 1
N N1 0.1467(3) 0.2509(2) 0.6331(2) 0.0498(7) Uani d . 1
N N2 0.2837(3) 0.4425(2) 0.6269(2) 0.0491(7) Uani d . 1
N N3 0.4117(3) 0.1365(2) 0.7558(2) 0.0467(7) Uani d . 1
N N4 0.3401(3) 0.3066(2) 0.8772(2) 0.0461(7) Uani d . 1
O O1 0.0231(3) 0.4002(2) 0.8372(2) 0.0497(6) Uani d D 1
O O2 0.0813(3) 0.1308(2) 0.8975(2) 0.0557(6) Uani d D 1
O O3 0.9179(3) 0.36735(19) 0.2116(2) 0.0621(7) Uani d . 1
C C1 0.0795(5) 0.1572(3) 0.6357(4) 0.0690(11) Uani d . 1
H H1A 0.0609 0.0919 0.7005 0.083 Uiso calc R 1
C C2 0.0358(5) 0.1522(4) 0.5462(4) 0.0800(13) Uani d . 1
H H2A -0.0099 0.0845 0.5510 0.096 Uiso calc R 1
C C3 0.0606(5) 0.2471(5) 0.4522(4) 0.0833(14) Uani d . 1
H H3 0.0314 0.2449 0.3919 0.100 Uiso calc R 1
C C4 0.1295(5) 0.3482(4) 0.4445(3) 0.0674(11) Uani d . 1
C C5 0.1571(6) 0.4538(5) 0.3491(4) 0.0895(15) Uani d . 1
H H5 0.1322 0.4553 0.2859 0.107 Uiso calc R 1
C C6 0.2180(6) 0.5505(5) 0.3492(4) 0.0922(16) Uani d . 1
H H6 0.2317 0.6188 0.2869 0.111 Uiso calc R 1
C C7 0.2619(4) 0.5512(4) 0.4417(3) 0.0666(11) Uani d . 1
C C8 0.3248(5) 0.6505(4) 0.4469(4) 0.0861(15) Uani d . 1
H H8 0.3371 0.7218 0.3875 0.103 Uiso calc R 1
C C9 0.3677(5) 0.6439(4) 0.5366(4) 0.0783(14) Uani d . 1
H H9 0.4115 0.7092 0.5386 0.094 Uiso calc R 1
C C10 0.3454(4) 0.5374(3) 0.6266(3) 0.0600(10) Uani d . 1
H H10 0.3751 0.5332 0.6885 0.072 Uiso calc R 1
C C11 0.2418(4) 0.4486(3) 0.5360(3) 0.0497(9) Uani d . 1
C C12 0.1724(4) 0.3459(3) 0.5382(3) 0.0500(9) Uani d . 1
C C13 0.4458(5) 0.0517(3) 0.6990(3) 0.0667(11) Uani d . 1
H H13 0.3858 0.0506 0.6566 0.080 Uiso calc R 1
C C14 0.5660(5) -0.0354(4) 0.6992(4) 0.0814(13) Uani d . 1
H H14 0.5857 -0.0930 0.6576 0.098 Uiso calc R 1
C C15 0.6556(5) -0.0360(4) 0.7613(4) 0.0771(12) Uani d . 1
H H15 0.7375 -0.0933 0.7613 0.092 Uiso calc R 1
C C16 0.6230(4) 0.0500(3) 0.8245(3) 0.0579(10) Uani d . 1
C C17 0.7071(5) 0.0532(4) 0.8949(4) 0.0761(12) Uani d . 1
H H17 0.7892 -0.0033 0.8981 0.091 Uiso calc R 1
C C18 0.6710(5) 0.1353(4) 0.9564(4) 0.0740(12) Uani d . 1
H H18 0.7285 0.1358 1.0007 0.089 Uiso calc R 1
C C19 0.5445(4) 0.2222(3) 0.9542(3) 0.0548(9) Uani d . 1
C C20 0.4998(5) 0.3084(4) 1.0192(4) 0.0691(11) Uani d . 1
H H20 0.5520 0.3097 1.0671 0.083 Uiso calc R 1
C C21 0.3797(5) 0.3900(4) 1.0114(4) 0.0684(11) Uani d . 1
H H21 0.3491 0.4476 1.0537 0.082 Uiso calc R 1
C C22 0.3030(4) 0.3865(3) 0.9398(3) 0.0585(10) Uani d . 1
H H22 0.2213 0.4432 0.9354 0.070 Uiso calc R 1
C C23 0.4600(4) 0.2241(3) 0.8851(3) 0.0449(8) Uani d . 1
C C24 0.4994(4) 0.1347(3) 0.8194(3) 0.0450(8) Uani d . 1
H H2C 0.091(4) 0.0578(19) 0.892(3) 0.055(10) Uiso d D 1
H H2D 0.039(5) 0.131(5) 0.964(2) 0.12(2) Uiso d D 1
H H1C -0.036(4) 0.380(3) 0.904(2) 0.066(13) Uiso d D 1
H H1D 0.036(5) 0.474(2) 0.822(4) 0.102(17) Uiso d D 1

loop_
_atom_site_aniso_label
_atom_site_aniso_U_11
_atom_site_aniso_U_22
_atom_site_aniso_U_33
_atom_site_aniso_U_12
_atom_site_aniso_U_13
_atom_site_aniso_U_23
Nb1 0.0656(3) 0.03648(17) 0.0506(2) 0.00268(14) -0.02357(17) -0.01656(13)
Mn1 0.0532(3) 0.0317(2) 0.0459(3) -0.0003(2) -0.0256(3) -0.0109(2)
F1 0.243(4) 0.0507(13) 0.0962(19) -0.0231(18) -0.109(2) 0.0000(13)
F2 0.0776(19) 0.144(2) 0.117(2) -0.0470(17) 0.0095(16) -0.067(2)
F3 0.0922(18) 0.0596(12) 0.0628(14) 0.0076(12) -0.0342(13) -0.0084(10)
F4 0.0708(18) 0.109(2) 0.129(2) 0.0265(15) -0.0189(16) -0.0502(18)
F5 0.168(3) 0.0451(11) 0.113(2) 0.0069(14) -0.089(2) -0.0342(12)
N1 0.066(2) 0.0424(15) 0.0525(18) 0.0012(14) -0.0314(15) -0.0170(13)
N2 0.0573(19) 0.0364(14) 0.0507(18) 0.0035(13) -0.0146(15) -0.0138(12)
N3 0.0508(18) 0.0378(14) 0.0562(18) 0.0020(12) -0.0208(15) -0.0172(13)
N4 0.0523(18) 0.0375(14) 0.0556(18) -0.0011(13) -0.0257(14) -0.0134(12)
O1 0.0583(17) 0.0351(13) 0.0536(17) 0.0034(12) -0.0200(14) -0.0095(11)
O2 0.0773(19) 0.0344(13) 0.0560(18) -0.0093(12) -0.0154(14) -0.0159(12)
O3 0.0744(18) 0.0383(12) 0.0869(19) -0.0045(12) -0.0325(15) -0.0263(12)
C1 0.098(3) 0.051(2) 0.079(3) -0.004(2) -0.048(3) -0.0254(19)
C2 0.102(4) 0.077(3) 0.098(4) 0.004(3) -0.064(3) -0.044(3)
C3 0.083(3) 0.117(4) 0.081(3) 0.023(3) -0.055(3) -0.055(3)
C4 0.065(3) 0.091(3) 0.051(2) 0.018(2) -0.031(2) -0.025(2)
C5 0.084(4) 0.130(4) 0.045(3) 0.015(3) -0.035(2) -0.008(3)
C6 0.084(4) 0.105(4) 0.050(3) 0.013(3) -0.016(3) 0.014(3)
C7 0.053(3) 0.069(3) 0.051(2) 0.008(2) -0.0052(19) 0.0015(19)
C8 0.076(3) 0.063(3) 0.076(3) 0.000(2) 0.006(3) 0.008(2)
C9 0.071(3) 0.048(2) 0.088(3) -0.012(2) 0.011(3) -0.014(2)
C10 0.058(2) 0.0466(19) 0.066(3) -0.0060(17) -0.0009(19) -0.0216(18)
C11 0.042(2) 0.0495(19) 0.045(2) 0.0111(16) -0.0080(16) -0.0094(15)
C12 0.050(2) 0.056(2) 0.044(2) 0.0163(17) -0.0213(17) -0.0168(16)
C13 0.069(3) 0.063(2) 0.077(3) 0.003(2) -0.026(2) -0.032(2)
C14 0.080(3) 0.062(2) 0.104(4) 0.017(2) -0.022(3) -0.045(2)
C15 0.056(3) 0.066(3) 0.107(4) 0.017(2) -0.028(3) -0.029(2)
C16 0.051(2) 0.0470(19) 0.072(3) 0.0052(17) -0.023(2) -0.0117(18)
C17 0.060(3) 0.070(3) 0.097(4) 0.017(2) -0.041(3) -0.014(2)
C18 0.062(3) 0.076(3) 0.095(3) 0.007(2) -0.049(3) -0.017(2)
C19 0.053(2) 0.0534(19) 0.063(2) -0.0038(17) -0.031(2) -0.0066(17)
C20 0.081(3) 0.070(3) 0.079(3) -0.012(2) -0.052(2) -0.018(2)
C21 0.084(3) 0.063(2) 0.084(3) -0.005(2) -0.043(3) -0.036(2)
C22 0.065(3) 0.0469(19) 0.079(3) 0.0014(17) -0.042(2) -0.0203(18)
C23 0.048(2) 0.0355(16) 0.051(2) -0.0082(15) -0.0218(17) -0.0019(14)
C24 0.042(2) 0.0366(16) 0.051(2) -0.0052(15) -0.0157(16) -0.0007(14)

loop_
_atom_type_symbol
_atom_type_description
_atom_type_scat_dispersion_real
_atom_type_scat_dispersion_imag
_atom_type_scat_source
N N 0.0061 0.0033 'International Tables Vol C Tables 4.2.6.8 and 6.1.1.4'
H H 0.0000 0.0000 'International Tables Vol C Tables 4.2.6.8 and 6.1.1.4'
O O 0.0106 0.0060 'International Tables Vol C Tables 4.2.6.8 and 6.1.1.4'
F F 0.0171 0.0103 'International Tables Vol C Tables 4.2.6.8 and 6.1.1.4'
Mn Mn 0.3368 0.7283 'International Tables Vol C Tables 4.2.6.8 and 6.1.1.4'
Nb Nb -2.0727 0.6215 'International Tables Vol C Tables 4.2.6.8 and 6.1.1.4'
C C 0.0033 0.0016 'International Tables Vol C Tables 4.2.6.8 and 6.1.1.4'

loop_
_geom_angle_atom_site_label_1
_geom_angle_atom_site_label_2
_geom_angle_atom_site_label_3
_geom_angle
O3 Nb1 F2 98.01(12)
O3 Nb1 F1 95.18(11)
F2 Nb1 F1 93.64(16)
O3 Nb1 F4 93.98(12)
F2 Nb1 F4 167.12(12)
F1 Nb1 F4 89.93(14)
O3 Nb1 F3 94.22(11)
F2 Nb1 F3 87.14(13)
F1 Nb1 F3 170.37(9)
F4 Nb1 F3 87.32(12)
O3 Nb1 F5 173.18(12)
F2 Nb1 F5 88.04(12)
F1 Nb1 F5 87.53(9)
F4 Nb1 F5 79.74(12)
F3 Nb1 F5 82.91(9)
O2 Mn1 O1 86.23(10)
O2 Mn1 N4 100.20(10)
O1 Mn1 N4 93.83(10)
O2 Mn1 N1 93.04(10)
O1 Mn1 N1 99.39(10)
N4 Mn1 N1 161.86(11)
O2 Mn1 N2 162.58(11)
O1 Mn1 N2 85.17(10)
N4 Mn1 N2 95.46(10)
N1 Mn1 N2 73.51(10)
O2 Mn1 N3 88.46(10)
O1 Mn1 N3 165.41(10)
N4 Mn1 N3 73.74(10)
N1 Mn1 N3 94.45(10)
N2 Mn1 N3 103.30(10)
C1 N1 C12 117.8(3)
C1 N1 Mn1 126.5(2)
C12 N1 Mn1 115.5(2)
C10 N2 C11 118.6(3)
C10 N2 Mn1 126.4(3)
C11 N2 Mn1 114.4(2)
C13 N3 C24 117.3(3)
C13 N3 Mn1 128.0(3)
C24 N3 Mn1 114.5(2)
C22 N4 C23 117.4(3)
C22 N4 Mn1 126.4(2)
C23 N4 Mn1 115.7(2)
Mn1 O1 H1C 121(3)
Mn1 O1 H1D 118(3)
H1C O1 H1D 108(4)
Mn1 O2 H2C 125(2)
Mn1 O2 H2D 124(4)
H2C O2 H2D 109(4)
N1 C1 C2 123.2(4)
N1 C1 H1A 118.4
C2 C1 H1A 118.4
C3 C2 C1 118.9(4)
C3 C2 H2A 120.5
C1 C2 H2A 120.5
C2 C3 C4 120.7(4)
C2 C3 H3 119.7
C4 C3 H3 119.7
C3 C4 C12 117.1(4)
C3 C4 C5 124.3(4)
C12 C4 C5 118.6(4)
C6 C5 C4 121.3(4)
C6 C5 H5 119.4
C4 C5 H5 119.4
C5 C6 C7 121.5(4)
C5 C6 H6 119.2
C7 C6 H6 119.2
C11 C7 C8 116.4(4)
C11 C7 C6 119.7(4)
C8 C7 C6 123.9(4)
C9 C8 C7 120.9(4)
C9 C8 H8 119.6
C7 C8 H8 119.6
C8 C9 C10 119.1(4)
C8 C9 H9 120.5
C10 C9 H9 120.5
N2 C10 C9 122.3(4)
N2 C10 H10 118.8
C9 C10 H10 118.8
N2 C11 C7 122.7(4)
N2 C11 C12 118.1(3)
C7 C11 C12 119.2(4)
N1 C12 C4 122.3(3)
N1 C12 C11 118.0(3)
C4 C12 C11 119.7(3)
N3 C13 C14 123.4(4)
N3 C13 H13 118.3
C14 C13 H13 118.3
C15 C14 C13 119.4(4)
C15 C14 H14 120.3
C13 C14 H14 120.3
C14 C15 C16 119.5(4)
C14 C15 H15 120.3
C16 C15 H15 120.3
C15 C16 C24 117.3(4)
C15 C16 C17 123.3(4)
C24 C16 C17 119.4(4)
C18 C17 C16 121.8(4)
C18 C17 H17 119.1
C16 C17 H17 119.1
C17 C18 C19 120.3(4)
C17 C18 H18 119.8
C19 C18 H18 119.8
C23 C19 C20 117.5(3)
C23 C19 C18 120.0(4)
C20 C19 C18 122.5(4)
C21 C20 C19 119.3(4)
C21 C20 H20 120.3
C19 C20 H20 120.3
C20 C21 C22 119.6(4)
C20 C21 H21 120.2
C22 C21 H21 120.2
N4 C22 C21 123.4(4)
N4 C22 H22 118.3
C21 C22 H22 118.3
N4 C23 C19 122.8(3)
N4 C23 C24 117.9(3)
C19 C23 C24 119.3(3)
N3 C24 C16 123.0(3)
N3 C24 C23 117.7(3)
C16 C24 C23 119.2(3)

loop_
_geom_bond_atom_site_label_1
_geom_bond_atom_site_label_2
_geom_bond_distance
_geom_bond_publ_flag
Nb1 O3 1.756(2) yes
Nb1 F2 1.885(3) yes
Nb1 F1 1.892(2) yes
Nb1 F4 1.927(3) yes
Nb1 F3 1.964(2) yes
Nb1 F5 2.0516(19) yes
Mn1 O2 2.137(3) yes
Mn1 O1 2.149(2) yes
Mn1 N4 2.245(3) yes
Mn1 N1 2.254(3) yes
Mn1 N2 2.281(3) yes
Mn1 N3 2.286(3) yes
N1 C1 1.330(4) ?
N1 C12 1.357(4) ?
N2 C10 1.322(4) ?
N2 C11 1.358(4) ?
N3 C13 1.321(4) ?
N3 C24 1.366(4) ?
N4 C22 1.327(4) ?
N4 C23 1.364(4) ?
O1 H1C 0.849(18) ?
O1 H1D 0.826(19) ?
O2 H2C 0.841(18) ?
O2 H2D 0.825(19) ?
C1 C2 1.390(5) ?
C1 H1A 0.9300 ?
C2 C3 1.350(6) ?
C2 H2A 0.9300 ?
C3 C4 1.391(6) ?
C3 H3 0.9300 ?
C4 C12 1.410(5) ?
C4 C5 1.432(6) ?
C5 C6 1.337(6) ?
C5 H5 0.9300 ?
C6 C7 1.413(7) ?
C6 H6 0.9300 ?
C7 C11 1.401(5) ?
C7 C8 1.404(6) ?
C8 C9 1.347(6) ?
C8 H8 0.9300 ?
C9 C10 1.399(5) ?
C9 H9 0.9300 ?
C10 H10 0.9300 ?
C11 C12 1.437(5) ?
C13 C14 1.384(6) ?
C13 H13 0.9300 ?
C14 C15 1.367(6) ?
C14 H14 0.9300 ?
C15 C16 1.395(6) ?
C15 H15 0.9300 ?
C16 C24 1.398(5) ?
C16 C17 1.429(6) ?
C17 C18 1.338(6) ?
C17 H17 0.9300 ?
C18 C19 1.428(5) ?
C18 H18 0.9300 ?
C19 C23 1.399(5) ?
C19 C20 1.407(5) ?
C20 C21 1.360(6) ?
C20 H20 0.9300 ?
C21 C22 1.387(5) ?
C21 H21 0.9300 ?
C22 H22 0.9300 ?
C23 C24 1.445(5) ?

loop_
_geom_hbond_atom_site_label_D
_geom_hbond_atom_site_label_H
_geom_hbond_atom_site_label_A
_geom_hbond_site_symmetry_A
_geom_hbond_distance_DH
_geom_hbond_distance_HA
_geom_hbond_distance_DA
_geom_hbond_angle_DHA
_geom_hbond_publ_flag
O1 H1C F3 1_456 0.85(3) 1.81(3) 2.660(3) 176(4) y
O1 H1D O3 2_666 0.83(3) 1.83(3) 2.649(3) 175(5) y
O2 H2C F5 2_656 0.84(2) 1.72(2) 2.552(3) 172(3) y
O2 H2D F4 1_456 0.82(3) 2.31(4) 2.947(4) 135(4) y
O2 H2D F5 1_456 0.82(3) 2.25(3) 3.028(3) 157(5) y
C1 H1A F1 2_656 0.93 2.48 3.064(4) 121 y
C3 H3 F1 1_455 0.93 2.46 3.283(6) 147 y
C5 H5 O1 2_566 0.93 2.59 3.330(6) 137 y
C17 H17 F4 2_756 0.93 2.43 3.278(6) 152 y
C18 H18 F5 1_556 0.93 2.44 3.344(6) 166 y

loop_
_geom_torsion_atom_site_label_1
_geom_torsion_atom_site_label_2
_geom_torsion_atom_site_label_3
_geom_torsion_atom_site_label_4
_geom_torsion
O2 Mn1 N1 C1 -11.3(3)
O1 Mn1 N1 C1 -97.9(3)
N4 Mn1 N1 C1 125.8(4)
N2 Mn1 N1 C1 180.0(3)
N3 Mn1 N1 C1 77.4(3)
O2 Mn1 N1 C12 163.9(2)
O1 Mn1 N1 C12 77.2(2)
N4 Mn1 N1 C12 -59.0(4)
N2 Mn1 N1 C12 -4.8(2)
N3 Mn1 N1 C12 -107.4(2)
O2 Mn1 N2 C10 136.7(4)
O1 Mn1 N2 C10 76.0(3)
N4 Mn1 N2 C10 -17.4(3)
N1 Mn1 N2 C10 177.3(3)
N3 Mn1 N2 C10 -91.9(3)
O2 Mn1 N2 C11 -34.4(5)
O1 Mn1 N2 C11 -95.0(2)
N4 Mn1 N2 C11 171.6(2)
N1 Mn1 N2 C11 6.3(2)
N3 Mn1 N2 C11 97.0(2)
O2 Mn1 N3 C13 77.3(3)
O1 Mn1 N3 C13 145.9(4)
N4 Mn1 N3 C13 178.4(3)
N1 Mn1 N3 C13 -15.6(3)
N2 Mn1 N3 C13 -89.7(3)
O2 Mn1 N3 C24 -96.0(2)
O1 Mn1 N3 C24 -27.4(5)
N4 Mn1 N3 C24 5.1(2)
N1 Mn1 N3 C24 171.0(2)
N2 Mn1 N3 C24 96.9(2)
O2 Mn1 N4 C22 -92.1(3)
O1 Mn1 N4 C22 -5.2(3)
N1 Mn1 N4 C22 131.6(3)
N2 Mn1 N4 C22 80.3(3)
N3 Mn1 N4 C22 -177.5(3)
O2 Mn1 N4 C23 79.4(2)
O1 Mn1 N4 C23 166.2(2)
N1 Mn1 N4 C23 -56.9(4)
N2 Mn1 N4 C23 -108.3(2)
N3 Mn1 N4 C23 -6.0(2)
C12 N1 C1 C2 0.3(6)
Mn1 N1 C1 C2 175.4(3)
N1 C1 C2 C3 -0.8(7)
C1 C2 C3 C4 0.3(7)
C2 C3 C4 C12 0.5(6)
C2 C3 C4 C5 -178.6(4)
C3 C4 C5 C6 177.0(5)
C12 C4 C5 C6 -2.1(7)
C4 C5 C6 C7 1.9(8)
C5 C6 C7 C11 0.1(7)
C5 C6 C7 C8 -179.3(5)
C11 C7 C8 C9 2.3(6)
C6 C7 C8 C9 -178.3(4)
C7 C8 C9 C10 -1.6(7)
C11 N2 C10 C9 0.6(5)
Mn1 N2 C10 C9 -170.1(3)
C8 C9 C10 N2 0.1(6)
C10 N2 C11 C7 0.3(5)
Mn1 N2 C11 C7 172.1(3)
C10 N2 C11 C12 -178.9(3)
Mn1 N2 C11 C12 -7.1(4)
C8 C7 C11 N2 -1.7(5)
C6 C7 C11 N2 178.9(4)
C8 C7 C11 C12 177.5(3)
C6 C7 C11 C12 -1.9(5)
C1 N1 C12 C4 0.6(5)
Mn1 N1 C12 C4 -175.0(3)
C1 N1 C12 C11 178.6(3)
Mn1 N1 C12 C11 2.9(4)
C3 C4 C12 N1 -1.0(6)
C5 C4 C12 N1 178.2(4)
C3 C4 C12 C11 -178.9(3)
C5 C4 C12 C11 0.2(5)
N2 C11 C12 N1 2.9(5)
C7 C11 C12 N1 -176.3(3)
N2 C11 C12 C4 -179.0(3)
C7 C11 C12 C4 1.8(5)
C24 N3 C13 C14 -1.4(6)
Mn1 N3 C13 C14 -174.6(3)
N3 C13 C14 C15 0.3(7)
C13 C14 C15 C16 0.9(7)
C14 C15 C16 C24 -0.9(6)
C14 C15 C16 C17 177.6(4)
C15 C16 C17 C18 -178.5(4)
C24 C16 C17 C18 -0.1(6)
C16 C17 C18 C19 0.8(7)
C17 C18 C19 C23 -1.8(6)
C17 C18 C19 C20 178.5(4)
C23 C19 C20 C21 -0.9(6)
C18 C19 C20 C21 178.8(4)
C19 C20 C21 C22 0.2(6)
C23 N4 C22 C21 0.2(5)
Mn1 N4 C22 C21 171.5(3)
C20 C21 C22 N4 0.2(6)
C22 N4 C23 C19 -1.0(5)
Mn1 N4 C23 C19 -173.3(3)
C22 N4 C23 C24 178.6(3)
Mn1 N4 C23 C24 6.3(4)
C20 C19 C23 N4 1.3(5)
C18 C19 C23 N4 -178.4(3)
C20 C19 C23 C24 -178.2(3)
C18 C19 C23 C24 2.0(5)
C13 N3 C24 C16 1.4(5)
Mn1 N3 C24 C16 175.5(3)
C13 N3 C24 C23 -177.8(3)
Mn1 N3 C24 C23 -3.7(4)
C15 C16 C24 N3 -0.3(5)
C17 C16 C24 N3 -178.8(3)
C15 C16 C24 C23 178.9(3)
C17 C16 C24 C23 0.4(5)
N4 C23 C24 N3 -1.7(4)
C19 C23 C24 N3 177.9(3)
N4 C23 C24 C16 179.1(3)
C19 C23 C24 C16 -1.4(5)
